data_4517529
loop_
_publ_author_name
'Bismuto, Alessandro'
'Delcaillau, Tristan'
'M\"uller, Patrick'
'Morandi, Bill'

_publ_section_title
;
 Nickel-Catalyzed Amination of Aryl Thioethers: A Combined Synthetic and
 Mechanistic Study
;
_journal_name_full 'ACS Catalysis'
_journal_page_first 4630
_journal_page_last 4639
_journal_paper_doi 10.1021/acscatal.0c00393
_journal_year 2020
_chemical_formula_moiety 'C33 H56 Ni P2 S, C7 H8'
_chemical_formula_sum 'C40 H64 Ni P2 S'
_chemical_formula_weight 697.62
_space_group_crystal_system monoclinic
_space_group_IT_number 14
_space_group_name_Hall '-P 2yn'
_space_group_name_H-M_alt 'P 1 21/n 1'
_atom_sites_solution_hydrogens geom
_atom_sites_solution_primary dual
_audit_creation_date 2019-09-27
_audit_creation_method
;
Olex2 1.2
(compiled 2018.05.29 svn.r3508 for OlexSys, GUI svn.r5506)
;
_cell_angle_alpha 90
_cell_angle_beta 93.0470(10)
_cell_angle_gamma 90
_cell_formula_units_Z 4
_cell_length_a 11.76550(10)
_cell_length_b 14.09800(10)
_cell_length_c 22.42550(10)
_cell_measurement_reflns_used 69505
_cell_measurement_temperature 100.0(1)
_cell_measurement_theta_max 79.3400
_cell_measurement_theta_min 3.6640
_cell_volume 3714.46(4)
_computing_cell_refinement 'CrysAlisPro 1.171.40.42a (Rigaku OD, 2019)'
_computing_data_collection 'CrysAlisPro 1.171.40.42a (Rigaku OD, 2019)'
_computing_data_reduction 'CrysAlisPro 1.171.40.42a (Rigaku OD, 2019)'
_computing_molecular_graphics 'Olex2 (Dolomanov et al., 2009)'
_computing_publication_material 'Olex2 (Dolomanov et al., 2009)'
_computing_structure_refinement 'ShelXL (Sheldrick, 2015)'
_computing_structure_solution 'ShelXT (Sheldrick, 2015)'
_diffrn_ambient_environment N~2~
_diffrn_ambient_temperature 100.0(1)
_diffrn_detector 'CCD plate'
_diffrn_detector_area_resol_mean 5.8140
_diffrn_detector_type 'Pilatus 300K'
_diffrn_measured_fraction_theta_full 1.000
_diffrn_measured_fraction_theta_max 0.994
_diffrn_measurement_details
;
List of Runs (angles in degrees, time in seconds):

  # Type    Start    End  Width  t~exp~   \w     \q     \k     \f   Frames
--------------------------------------------------------------------------
  1  \w    -97.00 -28.00   0.50    0.10    --  -26.00 163.00 -30.44  138
  2  \w    -89.00 -25.00   0.50    0.10    --  -26.00 152.00-107.68  128
  3  \w     -3.00  22.00   0.50    0.10    --   30.00  99.00  49.21   50
  4  \w     36.00  74.00   0.50    0.10    --   49.37  57.00 -60.00   76
  5  \w     34.00  80.00   0.50    0.10    --   49.37  57.00 120.00   92
  6  \w     26.00  58.00   0.50    0.10    --   49.37  77.00-150.00   64
  7  \w     96.00 121.00   0.50    0.10    --   49.37  57.00 120.00   50
  8  \w     26.00  52.00   0.50    0.10    --   49.37  77.00 -60.00   52
  9  \w     34.00  62.00   0.50    0.10    --   49.37  57.00 -90.00   56
 10  \w    -91.00 -37.00   0.50    0.10    --  -49.87 -38.00-120.00  108
 11  \w   -124.00 -37.00   0.50    0.10    --  -49.87 -38.00 -30.00  174
 12  \w     -9.00  25.00   0.50    0.10    --  -49.87  19.00 150.00   68
 13  \w     -6.00  21.00   0.50    0.10    --  -49.87  19.00-120.00   54
 14  \w    -71.00 -37.00   0.50    0.10    --  -49.87 -44.00-176.96   68
 15  \w   -124.00 -86.00   0.50    0.10    --  -49.87 -44.00-176.96   76
 16  \w   -123.00 -37.00   0.50    0.10    --  -49.87 -38.00  60.00  172
 17  \w     20.00  45.00   0.50    0.10    --   50.00  90.00  45.95   50
 18  \w     20.00  45.00   0.50    0.10    --   50.00  90.00 110.15   50
 19  \w     29.00  55.00   0.50    0.10    --   54.00  80.00  -2.06   52
 20  \w     28.00  55.00   0.50    0.10    --   54.00  82.00-167.54   54
 21  \w     93.00 123.00   0.50    0.10    --   58.00  82.00 -54.53   60
 22  \w     32.00  58.00   0.50    0.10    --   58.00  82.00 -54.53   52
 23  \w     40.00  66.00   0.50    0.10    --   66.00  82.00  -5.37   52
 24  \w    -68.00 -42.00   0.50    0.25    --  -66.00 -77.00-127.83   52
 25  \w    -81.00 -46.00   0.50    0.25    --  -70.00 -77.00  90.00   70
 26  \w     45.00  88.00   0.50    0.10    --   70.00  80.00  71.71   86
 27  \w     45.00  72.00   0.50    0.10    --   70.00  80.00  -1.17   54
 28  \w   -131.00-105.00   0.50    0.25    --  -70.00 -77.00  90.00   52
 29  \w    -91.00 -10.00   0.50    0.25    --  -70.00 125.00 150.00  162
 30  \w    -92.00 -48.00   0.50    0.25    --  -70.00 -78.00-158.85   88
 31  \w    -73.00 -46.00   0.50    0.25    --  -70.00 -79.00 -67.12   54
 32  \w   -133.00 -43.00   0.50    0.25    --  -70.00 -83.00 150.64  180
 33  \w    -73.00 -43.00   0.50    0.25    --  -70.00 -83.00 -17.49   60
 34  \w    -75.00 -46.00   0.50    0.25    --  -70.00 -77.00-180.00   58
 35  \w    -69.00 -44.00   0.50    0.25    --  -70.00 -82.00 120.44   50
 36  \w   -137.00-112.00   0.50    0.25    --  -70.00 -82.00 120.44   50
 37  \w    -72.00 -46.00   0.50    0.25    --  -70.00 -77.00 -90.00   52
 38  \w    -74.00 -48.00   0.50    0.25    --  -70.00 -74.00 152.30   52
 39  \w    -84.00 -45.00   0.50    0.25    --  -70.00 -79.00  72.62   78
 40  \w    -95.00 -45.00   0.50    0.25    --  -70.00 -79.00-131.36  100
 41  \w     50.00  90.00   0.50    0.10    --   74.00  77.00-119.32   80
 42  \w     50.00  88.00   0.50    0.10    --   74.00  78.00 -34.74   76
 43  \w    112.00 138.00   0.50    0.10    --   74.00  79.00 -69.77   52
 44  \w     50.00  76.00   0.50    0.10    --   74.00  79.00 -69.77   52
 45  \w     50.00  82.00   0.50    0.10    --   74.00  79.00  33.35   64
 46  \w    100.00 138.00   0.50    0.10    --   74.00  77.00-119.32   76
 47  \w     62.00 105.00   0.50    0.25    --   82.00  69.00  30.00   86
 48  \w     65.00 120.00   0.50    0.25    --   86.00  71.00 162.40  110
 49  \w     42.00 109.00   0.50    0.25    --  110.00 -99.00  60.00  134
 50  \w     98.00 129.00   0.50    0.25    --  110.00  38.00   0.00   62
 51  \w     86.00 113.00   0.50    0.25    --  110.00  77.00 -30.00   54
 52  \w     59.00 117.00   0.50    0.25    --  110.00-125.00 -30.00  116
 53  \w     97.00 123.00   0.50    0.25    --  110.00  57.00-150.00   52
 54  \w     86.00 175.00   0.50    0.25    --  110.00  77.00 -60.00  178
 55  \w     94.00 132.00   0.50    0.25    --  110.00 -77.00  90.00   76
 56  \w     38.00  68.00   0.50    0.25    --  110.00 -57.00-150.00   60
 57  \w     50.00  79.00   0.50    0.25    --  110.00 -77.00  90.00   58
 58  \w    116.00 176.00   0.50    0.25    --  110.00  77.00 -30.00  120
 59  \w     45.00 110.00   0.50    0.25    --  110.00 -99.00 150.00  130
 60  \w     92.00 134.00   0.50    0.25    --  110.00 -77.00 -60.00   84
 61  \w     86.00 137.00   0.50    0.25    --  110.00  77.00-150.00  102
 62  \w    140.00 176.00   0.50    0.25    --  110.00  77.00-150.00   72
 63  \w     46.00  85.00   0.50    0.25    --  110.00 -77.00 -60.00   78
 64  \w    138.00 175.00   0.50    0.25    --  110.00  77.00  90.00   74
 65  \w     86.00 134.00   0.50    0.25    --  110.00  77.00  90.00   96
 66  \w     89.00 173.00   0.50    0.25    --  110.00  70.00 154.77  168
 67  \w     82.00 117.00   0.50    0.25    --  110.00-125.00  90.00   70
 68  \w     86.00 165.00   0.50    0.25    --  110.00  77.00   0.00  158
 69  \w     98.00 124.00   0.50    0.25    --  110.00  38.00  90.00   52
 70  \w     98.00 124.00   0.50    0.25    --  110.00  38.00-150.00   52
 71  \w    119.00 174.00   0.50    0.25    --  110.00  77.00  30.00  110
 72  \w     86.00 112.00   0.50    0.25    --  110.00  77.00  30.00   52
 73  \w     98.00 127.00   0.50    0.25    --  110.00  38.00 -60.00   58
 74  \w    101.00 178.00   0.50    0.25    --  110.00 125.00 120.00  154
 75  \w     97.00 145.00   0.50    0.25    --  110.00  57.00-120.00   96
 76  \w    117.00 176.00   0.50    0.25    --  110.00  77.00 -90.00  118
 77  \w    122.00 174.00   0.50    0.25    --  110.00  77.00-180.00  104
 78  \w     86.00 115.00   0.50    0.25    --  110.00  77.00 -90.00   58
 79  \w    127.00 169.00   0.50    0.25    --  110.00  77.00-120.00   84
 80  \w     86.00 112.00   0.50    0.25    --  110.00  77.00-180.00   52
 81  \w     87.00 114.00   0.50    0.25    --  110.00  77.00-120.00   54
 82  \w     49.00  93.00   0.50    0.25    --  110.00 -99.00-120.00   88
 83  \w     98.00 156.00   0.50    0.25    --  110.00  38.00 120.00  116
 84  \w     97.00 167.00   0.50    0.25    --  110.00  57.00 120.00  140
 85  \w    122.00 175.00   0.50    0.25    --  110.00  77.00  60.00  106
 86  \w     86.00 111.00   0.50    0.25    --  110.00  77.00  60.00   50
 87  \w     98.00 145.00   0.50    0.25    --  110.00  38.00  60.00   94
;
_diffrn_measurement_device 'four-circle diffractometer'
_diffrn_measurement_device_type 'XtaLAB Synergy, Dualflex, Pilatus 300K'
_diffrn_measurement_method '\w scans'
_diffrn_orient_matrix_type 'CrysAlisPro convention (1999,Acta A55,543-557)'
_diffrn_orient_matrix_UB_11 -0.0234037000
_diffrn_orient_matrix_UB_12 0.0066756000
_diffrn_orient_matrix_UB_13 0.0668060000
_diffrn_orient_matrix_UB_21 0.0700456000
_diffrn_orient_matrix_UB_22 -0.0909161000
_diffrn_orient_matrix_UB_23 0.0121756000
_diffrn_orient_matrix_UB_31 0.1083497000
_diffrn_orient_matrix_UB_32 0.0602582000
_diffrn_orient_matrix_UB_33 0.0110209000
_diffrn_radiation_monochromator mirror
_diffrn_radiation_probe x-ray
_diffrn_radiation_type CuK\a
_diffrn_radiation_wavelength 1.54184
_diffrn_reflns_av_R_equivalents 0.0611
_diffrn_reflns_av_unetI/netI 0.0216
_diffrn_reflns_Laue_measured_fraction_full 1.000
_diffrn_reflns_Laue_measured_fraction_max 0.994
_diffrn_reflns_limit_h_max 14
_diffrn_reflns_limit_h_min -14
_diffrn_reflns_limit_k_max 17
_diffrn_reflns_limit_k_min -17
_diffrn_reflns_limit_l_max 28
_diffrn_reflns_limit_l_min -28
_diffrn_reflns_number 102174
_diffrn_reflns_point_group_measured_fraction_full 1.000
_diffrn_reflns_point_group_measured_fraction_max 0.994
_diffrn_reflns_theta_full 67.684
_diffrn_reflns_theta_max 79.750
_diffrn_reflns_theta_min 3.705
_diffrn_source 'micro-focus sealed X-ray tube'
_diffrn_source_type 'PhotonJet (Cu) X-ray Source'
_exptl_absorpt_coefficient_mu 2.275
_exptl_absorpt_correction_T_max 1.000
_exptl_absorpt_correction_T_min 0.587
_exptl_absorpt_correction_type gaussian
_exptl_absorpt_process_details
;
CrysAlisPro 1.171.40.42a (Rigaku Oxford Diffraction, 2019)
Numerical absorption correction based on gaussian integration over
			a multifaceted crystal model
Empirical absorption correction using spherical harmonics,
 implemented in SCALE3 ABSPACK scaling algorithm.
;
_exptl_crystal_colour 'clear yellow'
_exptl_crystal_colour_lustre clear
_exptl_crystal_colour_primary yellow
_exptl_crystal_density_diffrn 1.247
_exptl_crystal_description block
_exptl_crystal_F_000 1512
_exptl_crystal_size_max 0.163
_exptl_crystal_size_mid 0.152
_exptl_crystal_size_min 0.133
_refine_diff_density_max 0.424
_refine_diff_density_min -0.297
_refine_diff_density_rms 0.051
_refine_ls_extinction_method none
_refine_ls_goodness_of_fit_ref 1.032
_refine_ls_hydrogen_treatment constr
_refine_ls_matrix_type full
_refine_ls_number_parameters 399
_refine_ls_number_reflns 8025
_refine_ls_number_restraints 0
_refine_ls_restrained_S_all 1.032
_refine_ls_R_factor_all 0.0311
_refine_ls_R_factor_gt 0.0296
_refine_ls_shift/su_max 0.001
_refine_ls_shift/su_mean 0.000
_refine_ls_structure_factor_coef Fsqd
_refine_ls_weighting_details 'w=1/[\s^2^(Fo^2^)+(0.0453P)^2^+1.4965P] where P=(Fo^2^+2Fc^2^)/3'
_refine_ls_weighting_scheme calc
_refine_ls_wR_factor_gt 0.0801
_refine_ls_wR_factor_ref 0.0811
_reflns_Friedel_coverage 0.000
_reflns_number_gt 7581
_reflns_number_total 8025
_reflns_threshold_expression 'I > 2\s(I)'
_cod_data_source_file cs0c00393_si_008.cif
_cod_data_source_block bm280919_1_1
_cod_depositor_comments 'Adding full bibliography for 4517528--4517534.cif.'
_cod_database_code 4517529
_shelx_shelxl_version_number 2018/3
_chemical_oxdiff_formula C33H56NiP2S
_shelx_space_group_comment
;
The symmetry employed for this shelxl refinement is uniquely defined
by the following loop, which should always be used as a source of
symmetry information in preference to the above space-group names.
They are only intended as comments.
;
_diffrn_oxdiff_digest_frames
;
01bc60631ac396646d7f1da571bc7fb52907270eebe
;
_reflns_odcompleteness_completeness 99.99
_reflns_odcompleteness_iscentric 1
_reflns_odcompleteness_theta 66.97
_olex2_refinement_description
;
1. Fixed Uiso
 At 1.2 times of:
  All C(H) groups, All C(H,H) groups
 At 1.5 times of:
  All C(H,H,H) groups
2.a Ternary CH refined with riding coordinates:
 C10(H10), C16(H16), C22(H22), C28(H28)
2.b Secondary CH2 refined with riding coordinates:
 C1(H1A,H1B), C2(H2A,H2B), C11(H11A,H11B), C12(H12A,H12B), C13(H13A,H13B),
 C14(H14A,H14B), C15(H15A,H15B), C17(H17A,H17B), C18(H18A,H18B), C19(H19A,H19B),
  C20(H20A,H20B), C21(H21A,H21B), C23(H23A,H23B), C24(H24A,H24B), C25(H25A,
 H25B), C26(H26A,H26B), C27(H27A,H27B), C29(H29A,H29B), C30(H30A,H30B),
 C31(H31A,H31B), C32(H32A,H32B), C33(H33A,H33B)
2.c Aromatic/amide H refined with riding coordinates:
 C5(H5), C6(H6), C7(H7), C8(H8), C9(H9), C3A(H3AA), C4A(H4A), C5A(H5A),
 C6A(H6A), C7A(H7A)
2.d Idealised Me refined as rotating group:
 C3(H3A,H3B,H3C), C1A(H1AA,H1AB,H1AC)
;
_olex2_submission_original_sample_id bm280919_1_1
_olex2_submission_special_instructions 'No special instructions were received'
_oxdiff_exptl_absorpt_empirical_details
;
Empirical correction (ABSPACK) includes:
- Absorption correction using spherical harmonics
- Frame scaling
- Detector area scaling
;
_oxdiff_exptl_absorpt_empirical_full_max 1.487
_oxdiff_exptl_absorpt_empirical_full_min 0.789

loop_
_space_group_symop_operation_xyz
'x, y, z'
'-x+1/2, y+1/2, -z+1/2'
'-x, -y, -z'
'x-1/2, -y-1/2, z-1/2'

loop_
_atom_site_label
_atom_site_type_symbol
_atom_site_fract_x
_atom_site_fract_y
_atom_site_fract_z
_atom_site_U_iso_or_equiv
_atom_site_adp_type
_atom_site_occupancy
_atom_site_site_symmetry_order
_atom_site_calc_flag
_atom_site_refinement_flags_posn
_atom_site_refinement_flags_adp
_atom_site_refinement_flags_occupancy
_atom_site_disorder_assembly
_atom_site_disorder_group
Ni1 Ni 0.46082(2) 0.39413(2) 0.27785(2) 0.01505(7) Uani 1 1 d . . . . .
S1 S 0.50752(3) 0.26425(2) 0.23222(2) 0.02211(8) Uani 1 1 d . . . . .
P1 P 0.44828(2) 0.53001(2) 0.32180(2) 0.01477(7) Uani 1 1 d . . . . .
P2 P 0.46222(2) 0.46889(2) 0.19160(2) 0.01477(7) Uani 1 1 d . . . . .
C1 C 0.42354(10) 0.62466(9) 0.26515(5) 0.0175(2) Uani 1 1 d . . . . .
H1A H 0.342459 0.636656 0.259762 0.021 Uiso 1 1 calc R . . . .
H1B H 0.459824 0.682674 0.279551 0.021 Uiso 1 1 calc R . . . .
C2 C 0.47023(10) 0.59803(8) 0.20469(5) 0.0174(2) Uani 1 1 d . . . . .
H2A H 0.548817 0.618547 0.203789 0.021 Uiso 1 1 calc R . . . .
H2B H 0.426775 0.630719 0.172981 0.021 Uiso 1 1 calc R . . . .
C3 C 0.51388(13) 0.15867(9) 0.27880(6) 0.0276(3) Uani 1 1 d . . . . .
H3A H 0.533679 0.104923 0.255202 0.041 Uiso 1 1 calc GR . . . .
H3B H 0.440990 0.148118 0.294941 0.041 Uiso 1 1 calc GR . . . .
H3C H 0.570323 0.167215 0.310856 0.041 Uiso 1 1 calc GR . . . .
C4 C 0.44092(11) 0.32827(8) 0.35126(5) 0.0179(2) Uani 1 1 d . . . . .
C5 C 0.52730(11) 0.31474(9) 0.39576(5) 0.0216(3) Uani 1 1 d . . . . .
H5 H 0.596972 0.344778 0.392132 0.026 Uiso 1 1 calc R . . . .
C6 C 0.51192(13) 0.25756(10) 0.44533(6) 0.0276(3) Uani 1 1 d . . . . .
H6 H 0.571263 0.249602 0.473974 0.033 Uiso 1 1 calc R . . . .
C7 C 0.40898(14) 0.21252(10) 0.45227(6) 0.0297(3) Uani 1 1 d . . . . .
H7 H 0.398906 0.173899 0.485186 0.036 Uiso 1 1 calc R . . . .
C8 C 0.32080(12) 0.22584(10) 0.40931(6) 0.0267(3) Uani 1 1 d . . . . .
H8 H 0.250877 0.196620 0.413731 0.032 Uiso 1 1 calc R . . . .
C9 C 0.33672(11) 0.28265(9) 0.35977(6) 0.0213(2) Uani 1 1 d . . . . .
H9 H 0.276816 0.290697 0.331466 0.026 Uiso 1 1 calc R . . . .
C10 C 0.33970(10) 0.56212(9) 0.37540(5) 0.0172(2) Uani 1 1 d . . . . .
H10 H 0.338104 0.631537 0.377461 0.021 Uiso 1 1 calc R . . . .
C11 C 0.36507(11) 0.52601(9) 0.43944(5) 0.0194(2) Uani 1 1 d . . . . .
H11A H 0.367185 0.457229 0.439502 0.023 Uiso 1 1 calc R . . . .
H11B H 0.438951 0.549018 0.454293 0.023 Uiso 1 1 calc R . . . .
C12 C 0.27327(11) 0.56056(9) 0.48028(5) 0.0208(2) Uani 1 1 d . . . . .
H12A H 0.289824 0.536862 0.520416 0.025 Uiso 1 1 calc R . . . .
H12B H 0.274249 0.629315 0.481852 0.025 Uiso 1 1 calc R . . . .
C13 C 0.15575(11) 0.52697(9) 0.45800(6) 0.0229(3) Uani 1 1 d . . . . .
H13A H 0.099130 0.551370 0.483907 0.028 Uiso 1 1 calc R . . . .
H13B H 0.152859 0.458243 0.459266 0.028 Uiso 1 1 calc R . . . .
C14 C 0.12845(11) 0.56090(10) 0.39406(6) 0.0227(3) Uani 1 1 d . . . . .
H14A H 0.122504 0.629527 0.393702 0.027 Uiso 1 1 calc R . . . .
H14B H 0.055581 0.535138 0.379736 0.027 Uiso 1 1 calc R . . . .
C15 C 0.22032(10) 0.53006(9) 0.35223(6) 0.0201(2) Uani 1 1 d . . . . .
H15A H 0.203565 0.556922 0.312919 0.024 Uiso 1 1 calc R . . . .
H15B H 0.219207 0.461527 0.348433 0.024 Uiso 1 1 calc R . . . .
C16 C 0.58529(10) 0.55921(9) 0.36224(5) 0.0168(2) Uani 1 1 d . . . . .
H16 H 0.592547 0.515827 0.396381 0.020 Uiso 1 1 calc R . . . .
C17 C 0.68595(11) 0.53782(9) 0.32359(5) 0.0200(2) Uani 1 1 d . . . . .
H17A H 0.679952 0.473126 0.309040 0.024 Uiso 1 1 calc R . . . .
H17B H 0.682802 0.579817 0.289275 0.024 Uiso 1 1 calc R . . . .
C18 C 0.80011(11) 0.55068(10) 0.35859(6) 0.0237(3) Uani 1 1 d . . . . .
H18A H 0.807309 0.503392 0.389981 0.028 Uiso 1 1 calc R . . . .
H18B H 0.861561 0.540979 0.332071 0.028 Uiso 1 1 calc R . . . .
C19 C 0.81039(11) 0.64941(10) 0.38613(6) 0.0252(3) Uani 1 1 d . . . . .
H19A H 0.813940 0.696232 0.354592 0.030 Uiso 1 1 calc R . . . .
H19B H 0.880432 0.653423 0.410846 0.030 Uiso 1 1 calc R . . . .
C20 C 0.70963(11) 0.67159(9) 0.42402(5) 0.0211(2) Uani 1 1 d . . . . .
H20A H 0.716245 0.736154 0.438751 0.025 Uiso 1 1 calc R . . . .
H20B H 0.711265 0.629387 0.458220 0.025 Uiso 1 1 calc R . . . .
C21 C 0.59602(10) 0.66002(9) 0.38804(5) 0.0191(2) Uani 1 1 d . . . . .
H21A H 0.591366 0.705877 0.355754 0.023 Uiso 1 1 calc R . . . .
H21B H 0.533708 0.672057 0.413651 0.023 Uiso 1 1 calc R . . . .
C22 C 0.57822(10) 0.44350(9) 0.14127(5) 0.0172(2) Uani 1 1 d . . . . .
H22 H 0.572649 0.376217 0.130539 0.021 Uiso 1 1 calc R . . . .
C23 C 0.69459(10) 0.45819(9) 0.17410(5) 0.0199(2) Uani 1 1 d . . . . .
H23A H 0.701811 0.523858 0.186644 0.024 Uiso 1 1 calc R . . . .
H23B H 0.699578 0.418783 0.209603 0.024 Uiso 1 1 calc R . . . .
C24 C 0.79214(11) 0.43333(10) 0.13459(6) 0.0227(3) Uani 1 1 d . . . . .
H24A H 0.864153 0.446476 0.156076 0.027 Uiso 1 1 calc R . . . .
H24B H 0.789567 0.366110 0.125400 0.027 Uiso 1 1 calc R . . . .
C25 C 0.78487(11) 0.49011(10) 0.07653(6) 0.0244(3) Uani 1 1 d . . . . .
H25A H 0.795362 0.556993 0.085346 0.029 Uiso 1 1 calc R . . . .
H25B H 0.845035 0.470203 0.051359 0.029 Uiso 1 1 calc R . . . .
C26 C 0.66964(11) 0.47497(11) 0.04357(6) 0.0273(3) Uani 1 1 d . . . . .
H26A H 0.662704 0.409137 0.031352 0.033 Uiso 1 1 calc R . . . .
H26B H 0.665041 0.513911 0.007865 0.033 Uiso 1 1 calc R . . . .
C27 C 0.57114(11) 0.50033(10) 0.08272(5) 0.0228(3) Uani 1 1 d . . . . .
H27A H 0.499363 0.486939 0.061069 0.027 Uiso 1 1 calc R . . . .
H27B H 0.573547 0.567620 0.091715 0.027 Uiso 1 1 calc R . . . .
C28 C 0.32978(10) 0.45517(9) 0.14392(5) 0.0176(2) Uani 1 1 d . . . . .
H28 H 0.331566 0.501764 0.111557 0.021 Uiso 1 1 calc R . . . .
C29 C 0.31850(11) 0.35639(9) 0.11562(6) 0.0215(2) Uani 1 1 d . . . . .
H29A H 0.381492 0.345784 0.090222 0.026 Uiso 1 1 calc R . . . .
H29B H 0.322397 0.308699 0.146836 0.026 Uiso 1 1 calc R . . . .
C30 C 0.20610(11) 0.34588(10) 0.07855(6) 0.0231(3) Uani 1 1 d . . . . .
H30A H 0.205512 0.389215 0.044937 0.028 Uiso 1 1 calc R . . . .
H30B H 0.200016 0.281808 0.062932 0.028 Uiso 1 1 calc R . . . .
C31 C 0.10448(11) 0.36658(10) 0.11568(6) 0.0259(3) Uani 1 1 d . . . . .
H31A H 0.100630 0.319526 0.147071 0.031 Uiso 1 1 calc R . . . .
H31B H 0.034923 0.362542 0.090580 0.031 Uiso 1 1 calc R . . . .
C32 C 0.11456(12) 0.46514(11) 0.14329(7) 0.0315(3) Uani 1 1 d . . . . .
H32A H 0.051278 0.475605 0.168521 0.038 Uiso 1 1 calc R . . . .
H32B H 0.110241 0.512367 0.111800 0.038 Uiso 1 1 calc R . . . .
C33 C 0.22607(11) 0.47722(10) 0.18033(6) 0.0243(3) Uani 1 1 d . . . . .
H33A H 0.226271 0.435261 0.214619 0.029 Uiso 1 1 calc R . . . .
H33B H 0.231583 0.541891 0.194969 0.029 Uiso 1 1 calc R . . . .
C1A C 0.96902(16) 0.25465(12) 0.47064(7) 0.0393(4) Uani 1 1 d . . . . .
H1AA H 1.001463 0.192177 0.472533 0.059 Uiso 1 1 calc GR . . . .
H1AB H 0.901080 0.255847 0.492510 0.059 Uiso 1 1 calc GR . . . .
H1AC H 1.022851 0.299434 0.487782 0.059 Uiso 1 1 calc GR . . . .
C2A C 0.94017(12) 0.28064(10) 0.40622(6) 0.0273(3) Uani 1 1 d . . . . .
C3A C 1.02169(12) 0.32090(10) 0.37174(6) 0.0262(3) Uani 1 1 d . . . . .
H3AA H 1.093881 0.333406 0.388837 0.031 Uiso 1 1 calc R . . . .
C4A C 0.99729(13) 0.34294(10) 0.31190(7) 0.0298(3) Uani 1 1 d . . . . .
H4A H 1.052997 0.369957 0.289380 0.036 Uiso 1 1 calc R . . . .
C5A C 0.89061(13) 0.32474(11) 0.28601(7) 0.0324(3) Uani 1 1 d . . . . .
H5A H 0.874371 0.338728 0.245938 0.039 Uiso 1 1 calc R . . . .
C6A C 0.80755(13) 0.28538(11) 0.32016(8) 0.0344(3) Uani 1 1 d . . . . .
H6A H 0.735199 0.273510 0.303054 0.041 Uiso 1 1 calc R . . . .
C7A C 0.83249(12) 0.26376(10) 0.37978(7) 0.0316(3) Uani 1 1 d . . . . .
H7A H 0.776364 0.237591 0.402390 0.038 Uiso 1 1 calc R . . . .

loop_
_atom_site_aniso_label
_atom_site_aniso_U_11
_atom_site_aniso_U_22
_atom_site_aniso_U_33
_atom_site_aniso_U_23
_atom_site_aniso_U_13
_atom_site_aniso_U_12
Ni1 0.01632(11) 0.01611(11) 0.01272(11) 0.00093(7) 0.00068(8) 0.00026(7)
S1 0.03104(17) 0.01872(15) 0.01684(14) 0.00027(11) 0.00388(12) 0.00376(12)
P1 0.01449(14) 0.01690(15) 0.01287(14) 0.00015(10) 0.00018(10) -0.00012(10)
P2 0.01444(14) 0.01720(15) 0.01263(14) 0.00032(10) 0.00027(10) -0.00032(10)
C1 0.0188(6) 0.0183(5) 0.0154(5) 0.0007(4) 0.0003(4) 0.0016(4)
C2 0.0182(6) 0.0190(6) 0.0150(5) 0.0008(4) 0.0004(4) -0.0012(4)
C3 0.0385(8) 0.0190(6) 0.0260(7) 0.0015(5) 0.0072(6) 0.0021(5)
C4 0.0214(6) 0.0169(5) 0.0155(5) -0.0001(4) 0.0027(4) 0.0030(4)
C5 0.0244(6) 0.0212(6) 0.0188(6) -0.0011(5) -0.0009(5) 0.0016(5)
C6 0.0370(8) 0.0276(7) 0.0177(6) 0.0014(5) -0.0043(5) 0.0068(6)
C7 0.0444(8) 0.0269(7) 0.0182(6) 0.0064(5) 0.0076(6) 0.0051(6)
C8 0.0290(7) 0.0248(7) 0.0273(7) 0.0022(5) 0.0102(5) -0.0002(5)
C9 0.0223(6) 0.0210(6) 0.0207(6) 0.0001(5) 0.0017(5) 0.0014(5)
C10 0.0163(6) 0.0193(6) 0.0159(5) -0.0001(4) 0.0014(4) 0.0004(4)
C11 0.0191(6) 0.0242(6) 0.0149(5) 0.0005(5) 0.0002(4) -0.0001(5)
C12 0.0238(6) 0.0225(6) 0.0165(6) 0.0001(5) 0.0037(5) -0.0010(5)
C13 0.0219(6) 0.0241(6) 0.0234(6) -0.0016(5) 0.0068(5) -0.0015(5)
C14 0.0171(6) 0.0260(6) 0.0252(6) -0.0010(5) 0.0019(5) 0.0011(5)
C15 0.0161(6) 0.0255(6) 0.0186(6) -0.0009(5) -0.0003(4) 0.0004(5)
C16 0.0152(5) 0.0197(6) 0.0152(5) 0.0000(4) -0.0011(4) -0.0002(4)
C17 0.0178(6) 0.0255(6) 0.0166(6) -0.0027(5) 0.0003(4) 0.0005(5)
C18 0.0163(6) 0.0342(7) 0.0206(6) -0.0027(5) 0.0004(5) 0.0008(5)
C19 0.0181(6) 0.0337(7) 0.0234(6) -0.0029(5) -0.0005(5) -0.0062(5)
C20 0.0221(6) 0.0228(6) 0.0182(6) -0.0022(5) -0.0006(5) -0.0030(5)
C21 0.0184(6) 0.0200(6) 0.0188(6) -0.0013(4) 0.0001(4) -0.0009(5)
C22 0.0155(5) 0.0211(6) 0.0150(5) 0.0005(4) 0.0011(4) 0.0004(4)
C23 0.0162(6) 0.0272(6) 0.0162(6) 0.0006(5) 0.0006(4) 0.0017(5)
C24 0.0173(6) 0.0298(7) 0.0211(6) -0.0005(5) 0.0013(5) 0.0020(5)
C25 0.0192(6) 0.0331(7) 0.0214(6) 0.0019(5) 0.0059(5) -0.0014(5)
C26 0.0223(7) 0.0446(8) 0.0153(6) 0.0022(5) 0.0026(5) -0.0016(6)
C27 0.0187(6) 0.0338(7) 0.0158(6) 0.0056(5) 0.0007(5) 0.0000(5)
C28 0.0159(6) 0.0201(6) 0.0166(5) 0.0005(4) -0.0010(4) -0.0017(4)
C29 0.0198(6) 0.0246(6) 0.0196(6) -0.0059(5) -0.0020(5) 0.0013(5)
C30 0.0237(6) 0.0247(6) 0.0203(6) -0.0029(5) -0.0035(5) -0.0025(5)
C31 0.0197(6) 0.0270(7) 0.0308(7) -0.0049(5) -0.0023(5) -0.0056(5)
C32 0.0163(6) 0.0317(8) 0.0459(9) -0.0141(6) -0.0029(6) -0.0001(5)
C33 0.0162(6) 0.0277(7) 0.0288(7) -0.0106(5) 0.0007(5) -0.0014(5)
C1A 0.0556(10) 0.0333(8) 0.0292(8) -0.0024(6) 0.0034(7) 0.0087(7)
C2A 0.0309(7) 0.0222(6) 0.0291(7) -0.0027(5) 0.0031(6) 0.0062(5)
C3A 0.0229(6) 0.0225(6) 0.0330(7) -0.0058(5) -0.0016(5) 0.0004(5)
C4A 0.0312(7) 0.0251(7) 0.0336(7) 0.0002(6) 0.0054(6) 0.0022(6)
C5A 0.0383(8) 0.0278(7) 0.0305(7) -0.0002(6) -0.0056(6) 0.0107(6)
C6A 0.0239(7) 0.0298(7) 0.0485(9) -0.0038(6) -0.0076(6) 0.0049(6)
C7A 0.0244(7) 0.0252(7) 0.0457(9) -0.0003(6) 0.0073(6) 0.0033(5)

loop_
_atom_type_symbol
_atom_type_description
_atom_type_scat_dispersion_real
_atom_type_scat_dispersion_imag
_atom_type_scat_source
C C 0.0181 0.0091 'International Tables Vol C Tables 4.2.6.8 and 6.1.1.4'
H H 0.0000 0.0000 'International Tables Vol C Tables 4.2.6.8 and 6.1.1.4'
Ni Ni -3.0029 0.5091 'International Tables Vol C Tables 4.2.6.8 and 6.1.1.4'
P P 0.2955 0.4335 'International Tables Vol C Tables 4.2.6.8 and 6.1.1.4'
S S 0.3331 0.5567 'International Tables Vol C Tables 4.2.6.8 and 6.1.1.4'

loop_
_exptl_crystal_face_index_h
_exptl_crystal_face_index_k
_exptl_crystal_face_index_l
_exptl_crystal_face_perp_dist
-2 2 -1 0.0749
2 -2 1 0.0757
-1 -2 0 0.0797
2 2 1 0.0743
0 0 1 0.0756
0 0 -1 0.0574
3 3 -13 0.0771
-1 -2 14 0.0850
-6 -6 2 0.0804
-3 -6 9 0.0866
2 -3 13 0.0832
-2 3 -13 0.0653
5 -5 7 0.0754
-2 -9 4 0.0751
-5 6 -7 0.0718
4 7 -1 0.0826
6 5 1 0.0685
-4 -8 2 0.0713
4 -7 4 0.0738
7 -3 4 0.0746
6 -6 -2 0.0801
7 -2 0 0.0886
-5 7 2 0.0692
2 9 3 0.0862
-3 7 8 0.0751
-7 -2 1 0.0921
6 -5 -7 0.0878
4 -3 -12 0.0809
-2 -6 -9 0.0943
-2 5 12 0.0832
2 -1 -14 0.0666
-3 7 6 0.0727

loop_
_geom_angle_atom_site_label_1
_geom_angle_atom_site_label_2
_geom_angle_atom_site_label_3
_geom_angle
_geom_angle_site_symmetry_1
_geom_angle_site_symmetry_3
_geom_angle_publ_flag
S1 Ni1 P2 88.624(13) . . ?
P1 Ni1 S1 169.065(16) . . ?
P1 Ni1 P2 88.869(13) . . ?
C4 Ni1 S1 92.39(4) . . ?
C4 Ni1 P1 91.33(4) . . ?
C4 Ni1 P2 173.39(4) . . ?
C3 S1 Ni1 114.92(5) . . ?
C1 P1 Ni1 109.69(4) . . ?
C1 P1 C10 100.36(5) . . ?
C10 P1 Ni1 125.25(4) . . ?
C16 P1 Ni1 109.94(4) . . ?
C16 P1 C1 106.03(6) . . ?
C16 P1 C10 103.87(5) . . ?
C2 P2 Ni1 109.57(4) . . ?
C2 P2 C22 104.75(6) . . ?
C2 P2 C28 103.25(6) . . ?
C22 P2 Ni1 118.86(4) . . ?
C22 P2 C28 104.64(5) . . ?
C28 P2 Ni1 114.29(4) . . ?
P1 C1 H1A 109.2 . . ?
P1 C1 H1B 109.2 . . ?
H1A C1 H1B 107.9 . . ?
C2 C1 P1 112.23(8) . . ?
C2 C1 H1A 109.2 . . ?
C2 C1 H1B 109.2 . . ?
P2 C2 H2A 109.4 . . ?
P2 C2 H2B 109.4 . . ?
C1 C2 P2 111.34(8) . . ?
C1 C2 H2A 109.4 . . ?
C1 C2 H2B 109.4 . . ?
H2A C2 H2B 108.0 . . ?
S1 C3 H3A 109.5 . . ?
S1 C3 H3B 109.5 . . ?
S1 C3 H3C 109.5 . . ?
H3A C3 H3B 109.5 . . ?
H3A C3 H3C 109.5 . . ?
H3B C3 H3C 109.5 . . ?
C5 C4 Ni1 124.19(10) . . ?
C5 C4 C9 116.51(11) . . ?
C9 C4 Ni1 119.05(9) . . ?
C4 C5 H5 119.1 . . ?
C6 C5 C4 121.87(13) . . ?
C6 C5 H5 119.1 . . ?
C5 C6 H6 119.8 . . ?
C7 C6 C5 120.46(13) . . ?
C7 C6 H6 119.8 . . ?
C6 C7 H7 120.5 . . ?
C6 C7 C8 119.05(12) . . ?
C8 C7 H7 120.5 . . ?
C7 C8 H8 119.9 . . ?
C9 C8 C7 120.27(13) . . ?
C9 C8 H8 119.9 . . ?
C4 C9 H9 119.1 . . ?
C8 C9 C4 121.83(12) . . ?
C8 C9 H9 119.1 . . ?
P1 C10 H10 106.8 . . ?
C11 C10 P1 114.70(8) . . ?
C11 C10 H10 106.8 . . ?
C11 C10 C15 110.27(10) . . ?
C15 C10 P1 110.91(8) . . ?
C15 C10 H10 106.8 . . ?
C10 C11 H11A 109.6 . . ?
C10 C11 H11B 109.6 . . ?
H11A C11 H11B 108.1 . . ?
C12 C11 C10 110.18(10) . . ?
C12 C11 H11A 109.6 . . ?
C12 C11 H11B 109.6 . . ?
C11 C12 H12A 109.4 . . ?
C11 C12 H12B 109.4 . . ?
H12A C12 H12B 108.0 . . ?
C13 C12 C11 111.23(10) . . ?
C13 C12 H12A 109.4 . . ?
C13 C12 H12B 109.4 . . ?
C12 C13 H13A 109.5 . . ?
C12 C13 H13B 109.5 . . ?
C12 C13 C14 110.65(11) . . ?
H13A C13 H13B 108.1 . . ?
C14 C13 H13A 109.5 . . ?
C14 C13 H13B 109.5 . . ?
C13 C14 H14A 109.3 . . ?
C13 C14 H14B 109.3 . . ?
C13 C14 C15 111.44(10) . . ?
H14A C14 H14B 108.0 . . ?
C15 C14 H14A 109.3 . . ?
C15 C14 H14B 109.3 . . ?
C10 C15 H15A 109.3 . . ?
C10 C15 H15B 109.3 . . ?
C14 C15 C10 111.78(10) . . ?
C14 C15 H15A 109.3 . . ?
C14 C15 H15B 109.3 . . ?
H15A C15 H15B 107.9 . . ?
P1 C16 H16 106.3 . . ?
C17 C16 P1 110.94(8) . . ?
C17 C16 H16 106.3 . . ?
C17 C16 C21 110.11(10) . . ?
C21 C16 P1 116.19(8) . . ?
C21 C16 H16 106.3 . . ?
C16 C17 H17A 109.3 . . ?
C16 C17 H17B 109.3 . . ?
H17A C17 H17B 107.9 . . ?
C18 C17 C16 111.70(10) . . ?
C18 C17 H17A 109.3 . . ?
C18 C17 H17B 109.3 . . ?
C17 C18 H18A 109.4 . . ?
C17 C18 H18B 109.4 . . ?
H18A C18 H18B 108.0 . . ?
C19 C18 C17 111.38(11) . . ?
C19 C18 H18A 109.4 . . ?
C19 C18 H18B 109.4 . . ?
C18 C19 H19A 109.3 . . ?
C18 C19 H19B 109.3 . . ?
C18 C19 C20 111.41(11) . . ?
H19A C19 H19B 108.0 . . ?
C20 C19 H19A 109.3 . . ?
C20 C19 H19B 109.3 . . ?
C19 C20 H20A 109.3 . . ?
C19 C20 H20B 109.3 . . ?
C19 C20 C21 111.49(10) . . ?
H20A C20 H20B 108.0 . . ?
C21 C20 H20A 109.3 . . ?
C21 C20 H20B 109.3 . . ?
C16 C21 H21A 109.6 . . ?
C16 C21 H21B 109.6 . . ?
C20 C21 C16 110.38(10) . . ?
C20 C21 H21A 109.6 . . ?
C20 C21 H21B 109.6 . . ?
H21A C21 H21B 108.1 . . ?
P2 C22 H22 107.2 . . ?
C23 C22 P2 110.45(8) . . ?
C23 C22 H22 107.2 . . ?
C23 C22 C27 110.26(10) . . ?
C27 C22 P2 114.32(8) . . ?
C27 C22 H22 107.2 . . ?
C22 C23 H23A 109.3 . . ?
C22 C23 H23B 109.3 . . ?
H23A C23 H23B 107.9 . . ?
C24 C23 C22 111.69(10) . . ?
C24 C23 H23A 109.3 . . ?
C24 C23 H23B 109.3 . . ?
C23 C24 H24A 109.4 . . ?
C23 C24 H24B 109.4 . . ?
H24A C24 H24B 108.0 . . ?
C25 C24 C23 111.39(11) . . ?
C25 C24 H24A 109.4 . . ?
C25 C24 H24B 109.4 . . ?
C24 C25 H25A 109.6 . . ?
C24 C25 H25B 109.6 . . ?
H25A C25 H25B 108.1 . . ?
C26 C25 C24 110.38(11) . . ?
C26 C25 H25A 109.6 . . ?
C26 C25 H25B 109.6 . . ?
C25 C26 H26A 109.3 . . ?
C25 C26 H26B 109.3 . . ?
C25 C26 C27 111.70(11) . . ?
H26A C26 H26B 107.9 . . ?
C27 C26 H26A 109.3 . . ?
C27 C26 H26B 109.3 . . ?
C22 C27 H27A 109.4 . . ?
C22 C27 H27B 109.4 . . ?
C26 C27 C22 111.07(11) . . ?
C26 C27 H27A 109.4 . . ?
C26 C27 H27B 109.4 . . ?
H27A C27 H27B 108.0 . . ?
P2 C28 H28 107.9 . . ?
C29 C28 P2 112.68(8) . . ?
C29 C28 H28 107.9 . . ?
C29 C28 C33 110.50(10) . . ?
C33 C28 P2 109.86(8) . . ?
C33 C28 H28 107.9 . . ?
C28 C29 H29A 109.3 . . ?
C28 C29 H29B 109.3 . . ?
H29A C29 H29B 108.0 . . ?
C30 C29 C28 111.47(10) . . ?
C30 C29 H29A 109.3 . . ?
C30 C29 H29B 109.3 . . ?
C29 C30 H30A 109.3 . . ?
C29 C30 H30B 109.3 . . ?
H30A C30 H30B 108.0 . . ?
C31 C30 C29 111.43(10) . . ?
C31 C30 H30A 109.3 . . ?
C31 C30 H30B 109.3 . . ?
C30 C31 H31A 109.5 . . ?
C30 C31 H31B 109.5 . . ?
C30 C31 C32 110.55(11) . . ?
H31A C31 H31B 108.1 . . ?
C32 C31 H31A 109.5 . . ?
C32 C31 H31B 109.5 . . ?
C31 C32 H32A 109.3 . . ?
C31 C32 H32B 109.3 . . ?
C31 C32 C33 111.68(12) . . ?
H32A C32 H32B 107.9 . . ?
C33 C32 H32A 109.3 . . ?
C33 C32 H32B 109.3 . . ?
C28 C33 H33A 109.2 . . ?
C28 C33 H33B 109.2 . . ?
C32 C33 C28 111.89(11) . . ?
C32 C33 H33A 109.2 . . ?
C32 C33 H33B 109.2 . . ?
H33A C33 H33B 107.9 . . ?
H1AA C1A H1AB 109.5 . . ?
H1AA C1A H1AC 109.5 . . ?
H1AB C1A H1AC 109.5 . . ?
C2A C1A H1AA 109.5 . . ?
C2A C1A H1AB 109.5 . . ?
C2A C1A H1AC 109.5 . . ?
C3A C2A C1A 120.39(14) . . ?
C3A C2A C7A 118.31(14) . . ?
C7A C2A C1A 121.29(14) . . ?
C2A C3A H3AA 119.5 . . ?
C2A C3A C4A 121.07(13) . . ?
C4A C3A H3AA 119.5 . . ?
C3A C4A H4A 120.0 . . ?
C5A C4A C3A 120.04(14) . . ?
C5A C4A H4A 120.0 . . ?
C4A C5A H5A 120.2 . . ?
C4A C5A C6A 119.59(14) . . ?
C6A C5A H5A 120.2 . . ?
C5A C6A H6A 120.0 . . ?
C7A C6A C5A 120.00(14) . . ?
C7A C6A H6A 120.0 . . ?
C2A C7A H7A 119.5 . . ?
C6A C7A C2A 120.97(14) . . ?
C6A C7A H7A 119.5 . . ?

loop_
_geom_bond_atom_site_label_1
_geom_bond_atom_site_label_2
_geom_bond_distance
_geom_bond_site_symmetry_2
_geom_bond_publ_flag
Ni1 S1 2.1821(4) . ?
Ni1 P1 2.1631(3) . ?
Ni1 P2 2.2035(3) . ?
Ni1 C4 1.9153(12) . ?
S1 C3 1.8176(14) . ?
P1 C1 1.8548(12) . ?
P1 C10 1.8559(12) . ?
P1 C16 1.8534(12) . ?
P2 C2 1.8457(12) . ?
P2 C22 1.8516(12) . ?
P2 C28 1.8524(12) . ?
C1 H1A 0.9700 . ?
C1 H1B 0.9700 . ?
C1 C2 1.5362(16) . ?
C2 H2A 0.9700 . ?
C2 H2B 0.9700 . ?
C3 H3A 0.9600 . ?
C3 H3B 0.9600 . ?
C3 H3C 0.9600 . ?
C4 C5 1.3990(17) . ?
C4 C9 1.4064(18) . ?
C5 H5 0.9300 . ?
C5 C6 1.3928(18) . ?
C6 H6 0.9300 . ?
C6 C7 1.384(2) . ?
C7 H7 0.9300 . ?
C7 C8 1.390(2) . ?
C8 H8 0.9300 . ?
C8 C9 1.3903(18) . ?
C9 H9 0.9300 . ?
C10 H10 0.9800 . ?
C10 C11 1.5380(16) . ?
C10 C15 1.5393(16) . ?
C11 H11A 0.9700 . ?
C11 H11B 0.9700 . ?
C11 C12 1.5322(17) . ?
C12 H12A 0.9700 . ?
C12 H12B 0.9700 . ?
C12 C13 1.5207(18) . ?
C13 H13A 0.9700 . ?
C13 H13B 0.9700 . ?
C13 C14 1.5294(18) . ?
C14 H14A 0.9700 . ?
C14 H14B 0.9700 . ?
C14 C15 1.5313(17) . ?
C15 H15A 0.9700 . ?
C15 H15B 0.9700 . ?
C16 H16 0.9800 . ?
C16 C17 1.5343(16) . ?
C16 C21 1.5372(17) . ?
C17 H17A 0.9700 . ?
C17 H17B 0.9700 . ?
C17 C18 1.5299(17) . ?
C18 H18A 0.9700 . ?
C18 H18B 0.9700 . ?
C18 C19 1.5250(19) . ?
C19 H19A 0.9700 . ?
C19 H19B 0.9700 . ?
C19 C20 1.5271(18) . ?
C20 H20A 0.9700 . ?
C20 H20B 0.9700 . ?
C20 C21 1.5329(17) . ?
C21 H21A 0.9700 . ?
C21 H21B 0.9700 . ?
C22 H22 0.9800 . ?
C22 C23 1.5337(16) . ?
C22 C27 1.5366(16) . ?
C23 H23A 0.9700 . ?
C23 H23B 0.9700 . ?
C23 C24 1.5276(17) . ?
C24 H24A 0.9700 . ?
C24 H24B 0.9700 . ?
C24 C25 1.5268(18) . ?
C25 H25A 0.9700 . ?
C25 H25B 0.9700 . ?
C25 C26 1.5243(18) . ?
C26 H26A 0.9700 . ?
C26 H26B 0.9700 . ?
C26 C27 1.5328(18) . ?
C27 H27A 0.9700 . ?
C27 H27B 0.9700 . ?
C28 H28 0.9800 . ?
C28 C29 1.5332(17) . ?
C28 C33 1.5357(17) . ?
C29 H29A 0.9700 . ?
C29 H29B 0.9700 . ?
C29 C30 1.5313(17) . ?
C30 H30A 0.9700 . ?
C30 H30B 0.9700 . ?
C30 C31 1.5212(19) . ?
C31 H31A 0.9700 . ?
C31 H31B 0.9700 . ?
C31 C32 1.5233(19) . ?
C32 H32A 0.9700 . ?
C32 H32B 0.9700 . ?
C32 C33 1.5246(18) . ?
C33 H33A 0.9700 . ?
C33 H33B 0.9700 . ?
C1A H1AA 0.9600 . ?
C1A H1AB 0.9600 . ?
C1A H1AC 0.9600 . ?
C1A C2A 1.511(2) . ?
C2A C3A 1.385(2) . ?
C2A C7A 1.390(2) . ?
C3A H3AA 0.9300 . ?
C3A C4A 1.392(2) . ?
C4A H4A 0.9300 . ?
C4A C5A 1.379(2) . ?
C5A H5A 0.9300 . ?
C5A C6A 1.389(2) . ?
C6A H6A 0.9300 . ?
C6A C7A 1.387(2) . ?
C7A H7A 0.9300 . ?

loop_
_exptl_oxdiff_crystal_face_indexfrac_h
_exptl_oxdiff_crystal_face_indexfrac_k
_exptl_oxdiff_crystal_face_indexfrac_l
_exptl_oxdiff_crystal_face_x
_exptl_oxdiff_crystal_face_y
_exptl_oxdiff_crystal_face_z
-2.0019 1.9988 -0.9984 -0.0065 -0.3341 -0.1075
2.0019 -1.9988 0.9984 0.0065 0.3341 0.1075
-1.0003 -2.0004 -0.0018 0.0099 0.1118 -0.2289
2.0011 2.0007 1.0016 0.0334 -0.0295 0.3484
0.0001 -0.0002 0.9996 0.0668 0.0122 0.0110
-0.0001 0.0002 -0.9996 -0.0668 -0.0122 -0.0110
2.5053 3.1596 -13.0390 -0.9086 -0.2705 0.3181
-1.0838 -2.0661 14.1215 0.9550 0.2839 -0.0863
-5.7712 -5.9279 1.9776 0.2276 0.1588 -0.9607
-3.1292 -6.1345 9.3148 0.6546 0.4520 -0.6060
2.2752 -2.5583 13.0372 0.8006 0.5507 0.2360
-1.6478 3.1539 -13.1142 -0.8165 -0.5618 -0.1330
4.9616 -5.1084 7.0011 0.3175 0.8972 0.3069
-2.0954 -8.5289 3.6575 0.2364 0.6732 -0.7007
-4.5045 5.7015 -7.0145 -0.3251 -0.9193 -0.2218
4.3786 7.4798 -1.2414 -0.1355 -0.3884 0.9115
6.0386 5.4703 1.2869 -0.0188 -0.0587 0.9981
-3.8118 -7.8700 1.9215 0.1650 0.4719 -0.8661
3.8088 -7.4330 4.0191 0.1297 0.9915 0.0091
6.6163 -3.3480 4.2733 0.1083 0.8199 0.5622
5.6314 -6.1519 -1.5630 -0.2773 0.9347 0.2222
7.4355 -2.0727 -0.3066 -0.2083 0.7055 0.6774
-5.3224 6.5251 1.6836 0.2806 -0.9455 -0.1649
1.8817 8.6918 2.5991 0.1876 -0.6268 0.7563
-2.6396 7.1448 7.8337 0.6328 -0.7391 0.2309
-7.3520 -2.4606 1.1829 0.2347 -0.2769 -0.9318
5.5467 -4.7964 -7.0321 -0.6316 0.7390 0.2345
4.2392 -2.9578 -11.5730 -0.8921 0.4249 0.1535
-2.2908 -6.2521 -9.4383 -0.6187 0.2930 -0.7290
-1.8712 4.7827 12.0586 0.8813 -0.4191 0.2184
2.3262 -1.4934 -13.8774 -0.9915 0.1297 0.0091
-3.3536 7.2515 6.4958 0.5608 -0.8151 0.1452
